data_4003316
loop_
_publ_author_name
'Mao, Lingling'
'Tsai, Hsinhan'
'Nie, Wanyi'
'Ma, Lin'
'Im, Jino'
'Stoumpos, Constantinos C.'
'Malliakas, Christos D.'
'Hao, Feng'
'Wasielewski, Michael R.'
'Mohite, Aditya D.'
'Kanatzidis, Mercouri G.'

_publ_section_title
;
 Role of Organic Counterion in Lead- and Tin-Based Two-Dimensional
 Semiconducting Iodide Perovskites and Application in Planar Solar Cells
;
_journal_issue 21
_journal_name_full 'Chemistry of Materials'
_journal_page_first 7781
_journal_paper_doi 10.1021/acs.chemmater.6b03054
_journal_volume 28
_journal_year 2016
_chemical_formula_moiety '0.5(I8 Sn2), 2(C7 H10 N)'
_chemical_formula_sum 'C14 H20 I4 N2 Sn'
_chemical_formula_weight 842.61
_space_group_crystal_system orthorhombic
_space_group_IT_number 61
_space_group_name_Hall '-P 2ac 2ab'
_space_group_name_H-M_alt 'P b c a'
_atom_sites_solution_hydrogens geom
_atom_sites_solution_primary direct
_cell_angle_alpha 90
_cell_angle_beta 90
_cell_angle_gamma 90
_cell_formula_units_Z 4
_cell_length_a 9.0944(4)
_cell_length_b 8.6613(6)
_cell_length_c 28.7640(13)
_cell_measurement_reflns_used 11274
_cell_measurement_temperature 293(2)
_cell_measurement_theta_max 29.38
_cell_measurement_theta_min 2.83
_cell_volume 2265.7(2)
_computing_cell_refinement 'STOE X-AREA'
_computing_data_collection 'STOE X-AREA'
_computing_data_reduction 'STOE X-RED'
_computing_molecular_graphics 'Olex2 (Dolomanov et al., 2009)'
_computing_publication_material 'Olex2 (Dolomanov et al., 2009)'
_computing_structure_refinement 'XL (Sheldrick, 2008)'
_computing_structure_solution 'XT (Sheldrick, 2015)'
_diffrn_ambient_temperature 293(2)
_diffrn_detector 'image plate (34 cm diameter)'
_diffrn_detector_area_resol_mean 6.67
_diffrn_detector_type STOE
_diffrn_measured_fraction_theta_full 0.995
_diffrn_measured_fraction_theta_max 0.991
_diffrn_measurement_details ' 180 frames, detector distance = 100 mm'
_diffrn_measurement_device '2-circle goniometer'
_diffrn_measurement_device_type 'STOE IPDS 2T'
_diffrn_measurement_method 'rotation method'
_diffrn_radiation_collimation '0.5 mm diameter, monocapillary'
_diffrn_radiation_monochromator 'plane graphite'
_diffrn_radiation_polarisn_norm 0
_diffrn_radiation_type 'Mo K\a'
_diffrn_radiation_wavelength 0.71073
_diffrn_reflns_av_R_equivalents 0.0711
_diffrn_reflns_av_unetI/netI 0.0347
_diffrn_reflns_Laue_measured_fraction_full 0.995
_diffrn_reflns_Laue_measured_fraction_max 0.991
_diffrn_reflns_limit_h_max 12
_diffrn_reflns_limit_h_min -12
_diffrn_reflns_limit_k_max 11
_diffrn_reflns_limit_k_min -11
_diffrn_reflns_limit_l_max 39
_diffrn_reflns_limit_l_min -39
_diffrn_reflns_number 20087
_diffrn_reflns_point_group_measured_fraction_full 0.995
_diffrn_reflns_point_group_measured_fraction_max 0.991
_diffrn_reflns_theta_full 26.000
_diffrn_reflns_theta_max 29.203
_diffrn_reflns_theta_min 2.833
_diffrn_source 'sealed X-ray tube, 12 x 0.4 mm long-fine focus'
_diffrn_source_current 30
_diffrn_source_power 1.20
_diffrn_source_voltage 40
_exptl_absorpt_coefficient_mu 6.575
_exptl_absorpt_correction_T_max 0.2575
_exptl_absorpt_correction_T_min 0.0627
_exptl_absorpt_correction_type integration
_exptl_absorpt_process_details 'STOE X-SHAPE'
_exptl_crystal_colour RED
_exptl_crystal_density_diffrn 2.470
_exptl_crystal_description 'RECTANGULAR PLATE'
_exptl_crystal_F_000 1520
_exptl_crystal_size_max 0.2369
_exptl_crystal_size_mid 0.2166
_exptl_crystal_size_min 0.1043
_refine_diff_density_max 0.708
_refine_diff_density_min -1.099
_refine_diff_density_rms 0.167
_refine_ls_extinction_method none
_refine_ls_goodness_of_fit_ref 1.089
_refine_ls_hydrogen_treatment constr
_refine_ls_matrix_type full
_refine_ls_number_parameters 98
_refine_ls_number_reflns 3046
_refine_ls_number_restraints 0
_refine_ls_restrained_S_all 1.089
_refine_ls_R_factor_all 0.0469
_refine_ls_R_factor_gt 0.0354
_refine_ls_shift/su_max 0.001
_refine_ls_shift/su_mean 0.000
_refine_ls_structure_factor_coef Fsqd
_refine_ls_weighting_details 'w=1/[\s^2^(Fo^2^)+(0.0420P)^2^+1.8510P] where P=(Fo^2^+2Fc^2^)/3'
_refine_ls_weighting_scheme calc
_refine_ls_wR_factor_gt 0.0852
_refine_ls_wR_factor_ref 0.0894
_reflns_Friedel_coverage 0.000
_reflns_number_gt 2494
_reflns_number_total 3046
_reflns_threshold_expression 'I > 2\s(I)'
_cod_data_source_file cm6b03054_si_002.cif
_cod_data_source_block 4
_cod_database_code 4003316
_shelx_space_group_comment
;
The symmetry employed for this shelxl refinement is uniquely defined
by the following loop, which should always be used as a source of
symmetry information in preference to the above space-group names.
They are only intended as comments.
;
_olex2_refinement_description
;
1. Fixed Uiso
 At 1.2 times of:
  All C(H) groups, All C(H,H) groups, All N(H,H,H) groups
2.a Secondary CH2 refined with riding coordinates:
 C1(H1D,H1E)
2.b Aromatic/amide H refined with riding coordinates:
 C3(H3), C4(H4), C5(H5), C6(H6), C7(H7)
2.c Idealised Me refined as rotating group:
 N1(H1A,H1B,H1C)
;
_olex2_submission_special_instructions 'No special instructions were received'

loop_
_space_group_symop_operation_xyz
'x, y, z'
'-x+1/2, -y, z+1/2'
'-x, y+1/2, -z+1/2'
'x+1/2, -y+1/2, -z'
'-x, -y, -z'
'x-1/2, y, -z-1/2'
'x, -y-1/2, z-1/2'
'-x-1/2, y-1/2, z'

loop_
_atom_site_label
_atom_site_type_symbol
_atom_site_fract_x
_atom_site_fract_y
_atom_site_fract_z
_atom_site_U_iso_or_equiv
_atom_site_adp_type
_atom_site_occupancy
_atom_site_site_symmetry_order
_atom_site_calc_flag
_atom_site_refinement_flags_posn
_atom_site_refinement_flags_adp
_atom_site_refinement_flags_occupancy
I1 I 0.28818(4) 0.29066(4) 0.49272(2) 0.05317(11) Uani 1 1 d . . .
I2 I 0.54465(5) 0.02020(4) 0.39136(2) 0.05889(12) Uani 1 1 d . . .
Sn1 Sn 0.5000 0.0000 0.5000 0.04072(11) Uani 1 2 d S T P
N1 N 0.5777(5) 0.4354(6) 0.41371(19) 0.0651(12) Uani 1 1 d . . .
H1A H 0.6657 0.4446 0.4004 0.078 Uiso 1 1 calc GR . .
H1B H 0.5424 0.3412 0.4085 0.078 Uiso 1 1 calc GR . .
H1C H 0.5861 0.4507 0.4442 0.078 Uiso 1 1 calc GR . .
C1 C 0.4768(10) 0.5510(8) 0.3939(3) 0.082(2) Uani 1 1 d . . .
H1D H 0.5215 0.6525 0.3957 0.098 Uiso 1 1 calc R . .
H1E H 0.3865 0.5531 0.4118 0.098 Uiso 1 1 calc R . .
C2 C 0.4422(6) 0.5128(6) 0.3438(2) 0.0597(13) Uani 1 1 d . . .
C3 C 0.3342(7) 0.4090(9) 0.3329(3) 0.083(2) Uani 1 1 d . . .
H3 H 0.2837 0.3591 0.3567 0.100 Uiso 1 1 calc R . .
C4 C 0.2990(9) 0.3773(11) 0.2869(4) 0.101(3) Uani 1 1 d . . .
H4 H 0.2251 0.3068 0.2798 0.121 Uiso 1 1 calc R . .
C5 C 0.3737(12) 0.4503(10) 0.2521(3) 0.091(2) Uani 1 1 d . . .
H5 H 0.3493 0.4308 0.2212 0.109 Uiso 1 1 calc R . .
C6 C 0.4811(11) 0.5492(10) 0.2620(3) 0.091(2) Uani 1 1 d . . .
H6 H 0.5328 0.5964 0.2380 0.109 Uiso 1 1 calc R . .
C7 C 0.5172(8) 0.5829(8) 0.3078(3) 0.0788(18) Uani 1 1 d . . .
H7 H 0.5920 0.6529 0.3143 0.095 Uiso 1 1 calc R . .

loop_
_atom_site_aniso_label
_atom_site_aniso_U_11
_atom_site_aniso_U_22
_atom_site_aniso_U_33
_atom_site_aniso_U_23
_atom_site_aniso_U_13
_atom_site_aniso_U_12
I1 0.05085(18) 0.04216(18) 0.0665(2) 0.00081(14) 0.00738(14) 0.01009(12)
I2 0.0684(2) 0.0551(2) 0.0532(2) -0.00473(15) -0.00734(15) 0.00131(15)
Sn1 0.0367(2) 0.03352(19) 0.0519(2) -0.00125(17) -0.00107(16) 0.00026(14)
N1 0.068(3) 0.061(3) 0.067(3) 0.002(2) -0.002(2) -0.007(2)
C1 0.115(6) 0.062(4) 0.068(4) -0.001(3) 0.003(4) 0.020(4)
C2 0.060(3) 0.050(3) 0.069(3) 0.004(2) 0.007(3) 0.015(2)
C3 0.055(3) 0.097(5) 0.098(5) 0.020(4) 0.008(3) -0.004(3)
C4 0.077(5) 0.097(6) 0.127(8) -0.009(6) -0.032(5) -0.011(4)
C5 0.114(7) 0.081(5) 0.078(5) -0.009(4) -0.020(4) 0.016(5)
C6 0.111(6) 0.090(5) 0.071(5) 0.019(4) 0.023(4) 0.018(5)
C7 0.079(4) 0.073(4) 0.084(5) 0.012(4) 0.004(3) -0.015(3)

loop_
_atom_type_symbol
_atom_type_description
_atom_type_scat_dispersion_real
_atom_type_scat_dispersion_imag
_atom_type_scat_source
C C 0.0033 0.0016 'International Tables Vol C Tables 4.2.6.8 and 6.1.1.4'
H H 0.0000 0.0000 'International Tables Vol C Tables 4.2.6.8 and 6.1.1.4'
I I -0.4742 1.8119 'International Tables Vol C Tables 4.2.6.8 and 6.1.1.4'
N N 0.0061 0.0033 'International Tables Vol C Tables 4.2.6.8 and 6.1.1.4'
Sn Sn -0.6537 1.4246 'International Tables Vol C Tables 4.2.6.8 and 6.1.1.4'

loop_
_geom_angle_atom_site_label_1
_geom_angle_atom_site_label_2
_geom_angle_atom_site_label_3
_geom_angle
_geom_angle_site_symmetry_1
_geom_angle_site_symmetry_3
Sn1 I1 Sn1 160.589(12) . 4_456
I1 Sn1 I1 92.982(5) 5_656 8_655
I1 Sn1 I1 180.0 5_656 .
I1 Sn1 I1 92.982(5) . 4_556
I1 Sn1 I1 87.018(5) . 8_655
I1 Sn1 I1 87.018(5) 5_656 4_556
I1 Sn1 I1 180.000(14) 4_556 8_655
I2 Sn1 I1 94.137(10) 5_656 4_556
I2 Sn1 I1 91.787(10) 5_656 .
I2 Sn1 I1 94.137(10) . 8_655
I2 Sn1 I1 91.785(10) . 5_656
I2 Sn1 I1 85.863(10) . 4_556
I2 Sn1 I1 85.863(10) 5_656 8_655
I2 Sn1 I1 88.214(10) 5_656 5_656
I2 Sn1 I1 88.214(10) . .
I2 Sn1 I2 179.999(13) . 5_656
H1A N1 H1B 109.5 . .
H1A N1 H1C 109.5 . .
H1B N1 H1C 109.5 . .
C1 N1 H1A 109.5 . .
C1 N1 H1B 109.5 . .
C1 N1 H1C 109.5 . .
N1 C1 H1D 109.6 . .
N1 C1 H1E 109.6 . .
N1 C1 C2 110.5(5) . .
H1D C1 H1E 108.1 . .
C2 C1 H1D 109.6 . .
C2 C1 H1E 109.6 . .
C3 C2 C1 120.7(7) . .
C3 C2 C7 118.3(7) . .
C7 C2 C1 121.0(7) . .
C2 C3 H3 119.6 . .
C2 C3 C4 120.8(7) . .
C4 C3 H3 119.6 . .
C3 C4 H4 120.3 . .
C5 C4 C3 119.5(8) . .
C5 C4 H4 120.3 . .
C4 C5 H5 119.8 . .
C6 C5 C4 120.4(8) . .
C6 C5 H5 119.8 . .
C5 C6 H6 119.6 . .
C5 C6 C7 120.8(8) . .
C7 C6 H6 119.6 . .
C2 C7 C6 120.1(7) . .
C2 C7 H7 119.9 . .
C6 C7 H7 119.9 . .

loop_
_geom_bond_atom_site_label_1
_geom_bond_atom_site_label_2
_geom_bond_distance
_geom_bond_site_symmetry_2
I1 Sn1 3.1769(3) .
I1 Sn1 3.1938(3) 4_456
I2 Sn1 3.1559(4) .
Sn1 I1 3.1769(3) 5_656
Sn1 I1 3.1938(3) 8_655
Sn1 I1 3.1938(3) 4_556
Sn1 I2 3.1560(4) 5_656
N1 H1A 0.8900 .
N1 H1B 0.8900 .
N1 H1C 0.8900 .
N1 C1 1.473(9) .
C1 H1D 0.9700 .
C1 H1E 0.9700 .
C1 C2 1.513(10) .
C2 C3 1.367(10) .
C2 C7 1.379(9) .
C3 H3 0.9300 .
C3 C4 1.391(12) .
C4 H4 0.9300 .
C4 C5 1.365(13) .
C5 H5 0.9300 .
C5 C6 1.331(13) .
C6 H6 0.9300 .
C6 C7 1.389(12) .
C7 H7 0.9300 .

loop_
_geom_torsion_atom_site_label_1
_geom_torsion_atom_site_label_2
_geom_torsion_atom_site_label_3
_geom_torsion_atom_site_label_4
_geom_torsion
N1 C1 C2 C3 83.6(8)
N1 C1 C2 C7 -97.2(8)
C1 C2 C3 C4 177.9(7)
C1 C2 C7 C6 -178.3(7)
C2 C3 C4 C5 0.3(13)
C3 C2 C7 C6 0.8(10)
C3 C4 C5 C6 1.1(14)
C4 C5 C6 C7 -1.5(14)
C5 C6 C7 C2 0.5(12)
C7 C2 C3 C4 -1.2(11)
